data_6000114
loop_
_publ_author_name
'Kirik, S. D.'
'Solovyov, L. A.'
'Blokhin, A. I.'
'Yakimov, I. S.'

_publ_section_title
;
 Structures of [Pd(NH~3~)~2~<i>X</i>~2~] and its chemical
 transformation in the solid state
;
_journal_coden_ASTM ASBSDK
_journal_issue 3
_journal_name_full
;
 Acta Crystallographica, Section B: Structural Science
;
_journal_page_first 419
_journal_page_last 425
_journal_paper_doi 10.1107/S0108768100000252
_journal_volume 56
_journal_year 2000
_chemical_formula_iupac 'trans-[Pd (N H3)2 Br2]'
_chemical_formula_moiety 'Br2 H6 N2 Pd'
_chemical_formula_structural '(Pd (N H3)2 Br2)'
_chemical_formula_sum 'Br2 H6 N2 Pd'
_chemical_formula_weight 300.29
_chemical_name_systematic 'trans-diammine dibromide palladium(II)'
_space_group_IT_number 2
_space_group_name_Hall '-P 1'
_space_group_name_H-M_alt 'P -1'
_symmetry_cell_setting triclinic
_symmetry_space_group_name_Hall '-P 1'
_symmetry_space_group_name_H-M 'P -1'
_atom_type_scat_source 'DBW3.2S, Young, et al, 1977'
_cell_angle_alpha 103.221(3)
_cell_angle_beta 102.514(2)
_cell_angle_gamma 100.386(3)
_cell_formula_units_Z 2
_cell_length_a 6.7854(3)
_cell_length_b 7.1057(3)
_cell_length_c 6.6241(2)
_cell_measurement_temperature 293
_cell_volume 294.52(2)
_computing_cell_refinement 'Modified Rietveld program DBWM'
_computing_data_collection 'DRON-4 data collection software'
_computing_data_reduction 'XDIG home program'
_computing_publication_material ?
_computing_structure_refinement 'Modified Rietveld program DBWM'
_computing_structure_solution 'Patterson & Fourier synth. (home progr.)'
_diffrn_ambient_temperature 293
_diffrn_measurement_device 'DRON-4 powder diffractometer'
_diffrn_radiation_monochromator graphite
_diffrn_radiation_source 'conventional sealed tube'
_diffrn_radiation_type CuK\a
_diffrn_radiation_wavelength 1.5418
_exptl_absorpt_process_details none
_refine_ls_extinction_coef ?
_refine_ls_extinction_method none
_refine_ls_goodness_of_fit_all 1.96
_refine_ls_hydrogen_treatment constr
_refine_ls_matrix_type full
_refine_ls_number_constraints 16
_refine_ls_number_parameters 40
_refine_ls_number_restraints 0
_refine_ls_R_factor_all ?
_refine_ls_structure_factor_coef Inet
_refine_ls_weighting_scheme sigma
_cod_duplicate_entry 2102058
_cod_database_code 6000114

loop_
_symmetry_equiv_pos_as_xyz
+x,+y,+z
-x,-y,-z

loop_
_atom_site_label
_atom_site_fract_x
_atom_site_fract_y
_atom_site_fract_z
_atom_site_occupancy
Pd(1) .0 .0 .0 .896(3)
Pd(2) .0 .5 .0 .896(3)
Pd(3) .08 .08 .0 .026(3)
Pd(4) .08 .58 .0 .026(3)
Pd(5) .54 .04 .0 .026(3)
Pd(6) .54 .54 .0 .026(3)
Br(1) -.2009(8) .0690(10) .2608(8) .896(3)
Br(2) .3284(8) .5710(10) .2721(6) .896(3)
Br(3) -.1409(8) .1290(10) .2608(8) .052(3)
Br(4) .3884(8) .6310(10) .2721(6) .052(3)
Br(5) -.2609(8) .0090(10) .2608(8) .052(3)
Br(6) .2684(8) .5110(10) .2721(6) .052(3)
N(1) .278(4) .072(5) .227(3) 1
N(2) -.156(4) .550(4) .241(4) 1

loop_
_geom_angle_atom_site_label_1
_geom_angle_atom_site_label_2
_geom_angle_atom_site_label_3
_geom_angle_site_symmetry_1
_geom_angle_site_symmetry_2
_geom_angle_site_symmetry_3
_geom_angle
_geom_angle_publ_flag
Br(1) Pd(1) N(1) . . . 94.0(10) yes
Br(2) Pd(2) N(2) . . . 90.0(10) yes

loop_
_geom_bond_atom_site_label_1
_geom_bond_atom_site_label_2
_geom_bond_site_symmetry_1
_geom_bond_site_symmetry_2
_geom_bond_distance
_geom_bond_publ_flag
Pd(1) Br(1) . . 2.441(5) yes
Pd(2) Br(2) . . 2.430(5) yes
Pd(1) N(1) . . 2.04(2) yes
Pd(2) N(2) . . 2.10(5) yes
Pd(1) Pd(2) . . 3.5529(2) yes
